data_1504414
loop_
_publ_author_name
'Yu, Lei'
'Zhu, Qin-Yu'
'Zhang, Yong'
'Lei, Zhi-Xin'
'Niu, Gai-Yan'
'Dai, Jie'

_publ_section_title
;
 Proton effects on diazafluorene derivatives with sulfur-rich
 substituents, a structural, spectroscopic and theoretical study.
;
_journal_issue 51
_journal_name_full 'The journal of physical chemistry. A'
_journal_page_first 13672
_journal_page_last 13678
_journal_paper_doi 10.1021/jp8073283
_journal_volume 112
_journal_year 2008
_chemical_formula_moiety 'C16 H13 N2 S4, C F3 O3 S'
_chemical_formula_sum 'C17 H13 F3 N2 O3 S5'
_chemical_formula_weight 510.59
_chemical_name_systematic
; 
 ? 
;
_space_group_IT_number 15
_symmetry_cell_setting monoclinic
_symmetry_Int_Tables_number 15
_symmetry_space_group_name_Hall '-C 2yc'
_symmetry_space_group_name_H-M 'C 1 2/c 1'
_atom_sites_solution_hydrogens geom
_atom_sites_solution_primary direct
_atom_sites_solution_secondary difmap
_audit_creation_method SHELXL-97
_cell_angle_alpha 90.00
_cell_angle_beta 106.740(6)
_cell_angle_gamma 90.00
_cell_formula_units_Z 8
_cell_length_a 21.068(5)
_cell_length_b 14.014(3)
_cell_length_c 14.368(3)
_cell_measurement_reflns_used 6730
_cell_measurement_temperature 293(2)
_cell_measurement_theta_max 25.3
_cell_measurement_theta_min 3.1
_cell_volume 4062.3(16)
_computing_cell_refinement CrystalClear
_computing_data_collection CrystalClear
_computing_data_reduction CrystalStructure
_computing_structure_refinement 'SHELXL-97 (Sheldrick, 1997)'
_computing_structure_solution 'SHELXS-97 (Sheldrick, 1990)'
_diffrn_ambient_temperature 293(2)
_diffrn_detector_area_resol_mean 7.31
_diffrn_measured_fraction_theta_full 0.998
_diffrn_measured_fraction_theta_max 0.998
_diffrn_measurement_device_type 'Rigaku Mercury'
_diffrn_measurement_method \w
_diffrn_radiation_monochromator graphite
_diffrn_radiation_source 'fine-focus sealed tube'
_diffrn_radiation_type MoK\a
_diffrn_radiation_wavelength 0.71070
_diffrn_reflns_av_R_equivalents 0.0738
_diffrn_reflns_av_sigmaI/netI 0.0586
_diffrn_reflns_limit_h_max 25
_diffrn_reflns_limit_h_min -22
_diffrn_reflns_limit_k_max 16
_diffrn_reflns_limit_k_min -15
_diffrn_reflns_limit_l_max 17
_diffrn_reflns_limit_l_min -17
_diffrn_reflns_number 19191
_diffrn_reflns_theta_full 25.35
_diffrn_reflns_theta_max 25.35
_diffrn_reflns_theta_min 3.07
_exptl_absorpt_coefficient_mu 0.621
_exptl_absorpt_correction_T_max 0.883
_exptl_absorpt_correction_T_min 0.630
_exptl_absorpt_correction_type multi-scan
_exptl_absorpt_process_details 'Jacobson, R. (1998) Private communication'
_exptl_crystal_colour red
_exptl_crystal_density_diffrn 1.670
_exptl_crystal_density_method 'not measured'
_exptl_crystal_description block
_exptl_crystal_F_000 2080
_exptl_crystal_size_max 0.60
_exptl_crystal_size_mid 0.29
_exptl_crystal_size_min 0.20
_refine_diff_density_max 0.414
_refine_diff_density_min -0.384
_refine_diff_density_rms 0.072
_refine_ls_extinction_method none
_refine_ls_goodness_of_fit_ref 1.115
_refine_ls_hydrogen_treatment mixed
_refine_ls_matrix_type full
_refine_ls_number_parameters 278
_refine_ls_number_reflns 3716
_refine_ls_number_restraints 1
_refine_ls_restrained_S_all 1.115
_refine_ls_R_factor_all 0.1137
_refine_ls_R_factor_gt 0.0823
_refine_ls_shift/su_max 0.000
_refine_ls_shift/su_mean 0.000
_refine_ls_structure_factor_coef Fsqd
_refine_ls_weighting_details 'calc w=1/[\s^2^(Fo^2^)+(0.0661P)^2^+17.1728P] where P=(Fo^2^+2Fc^2^)/3'
_refine_ls_weighting_scheme calc
_refine_ls_wR_factor_gt 0.1698
_refine_ls_wR_factor_ref 0.1856
_reflns_number_gt 2813
_reflns_number_total 3716
_reflns_threshold_expression >2sigma(I)
_cod_data_source_file jp8073283_si_002.cif
_cod_data_source_block shelxl
_cod_original_cell_volume 4062.1(16)
_cod_original_sg_symbol_H-M 'C 2/c'
_cod_database_code 1504414

loop_
_symmetry_equiv_pos_as_xyz
'x, y, z'
'-x, y, -z+1/2'
'x+1/2, y+1/2, z'
'-x+1/2, y+1/2, -z+1/2'
'-x, -y, -z'
'x, -y, z-1/2'
'-x+1/2, -y+1/2, -z'
'x+1/2, -y+1/2, z-1/2'

loop_
_atom_site_label
_atom_site_type_symbol
_atom_site_fract_x
_atom_site_fract_y
_atom_site_fract_z
_atom_site_U_iso_or_equiv
_atom_site_adp_type
_atom_site_occupancy
_atom_site_symmetry_multiplicity
_atom_site_calc_flag
_atom_site_refinement_flags
S1 S 0.46486(7) 1.12014(10) 0.09452(11) 0.0435(4) Uani 1 1 d .
S2 S 0.41462(6) 0.92695(10) 0.05625(10) 0.0399(4) Uani 1 1 d .
S3 S 0.33040(8) 1.20732(12) -0.00867(13) 0.0639(5) Uani 1 1 d .
S4 S 0.27457(7) 0.99221(12) -0.04338(12) 0.0521(4) Uani 1 1 d .
S5 S 0.87824(8) 0.88953(14) 0.41574(15) 0.0708(6) Uani 1 1 d .
F1 F 0.9130(3) 0.9586(4) 0.2711(5) 0.133(2) Uani 1 1 d .
F2 F 0.9920(2) 0.9460(4) 0.4008(6) 0.146(3) Uani 1 1 d .
F3 F 0.9528(2) 0.8216(3) 0.3167(4) 0.1128(18) Uani 1 1 d .
O1 O 0.8211(2) 0.8514(3) 0.3451(4) 0.0768(15) Uani 1 1 d .
O2 O 0.8683(3) 0.9855(4) 0.4447(4) 0.104(2) Uani 1 1 d .
O3 O 0.9089(3) 0.8253(6) 0.4896(5) 0.150(3) Uani 1 1 d .
N1 N 0.7157(2) 0.9744(3) 0.2902(3) 0.0398(11) Uani 1 1 d D
N2 N 0.6588(2) 0.7722(3) 0.2643(3) 0.0468(12) Uani 1 1 d .
C1 C 0.7331(3) 1.0673(4) 0.2977(4) 0.0448(14) Uani 1 1 d .
H1B H 0.7762 1.0849 0.3313 0.054 Uiso 1 1 calc R
C2 C 0.6875(3) 1.1355(4) 0.2560(4) 0.0447(13) Uani 1 1 d .
H2 H 0.7000 1.1994 0.2609 0.054 Uiso 1 1 calc R
C3 C 0.6228(3) 1.1107(4) 0.2062(4) 0.0404(13) Uani 1 1 d .
H3 H 0.5920 1.1575 0.1778 0.048 Uiso 1 1 calc R
C4 C 0.6047(2) 1.0150(4) 0.1996(3) 0.0352(12) Uani 1 1 d .
C5 C 0.6537(2) 0.9481(4) 0.2439(4) 0.0357(12) Uani 1 1 d .
C6 C 0.6227(3) 0.6931(4) 0.2394(5) 0.0550(16) Uani 1 1 d .
H6 H 0.6420 0.6350 0.2629 0.066 Uiso 1 1 calc R
C7 C 0.5579(3) 0.6931(4) 0.1803(5) 0.0562(16) Uani 1 1 d .
H7 H 0.5358 0.6353 0.1638 0.067 Uiso 1 1 calc R
C8 C 0.5254(3) 0.7766(4) 0.1456(4) 0.0478(14) Uani 1 1 d .
H8 H 0.4819 0.7765 0.1059 0.057 Uiso 1 1 calc R
C9 C 0.5599(2) 0.8604(3) 0.1720(4) 0.0347(12) Uani 1 1 d .
C10 C 0.6268(2) 0.8528(4) 0.2291(4) 0.0362(12) Uani 1 1 d .
C11 C 0.5436(2) 0.9620(4) 0.1544(4) 0.0365(12) Uani 1 1 d .
C12 C 0.4822(2) 0.9991(4) 0.1074(4) 0.0336(11) Uani 1 1 d .
C13 C 0.3803(3) 1.1081(4) 0.0363(4) 0.0406(13) Uani 1 1 d .
C14 C 0.3573(2) 1.0182(4) 0.0186(4) 0.0366(12) Uani 1 1 d .
C15 C 0.3667(4) 1.3012(5) 0.0690(7) 0.098(3) Uani 1 1 d .
H15A H 0.3790 1.2793 0.1351 0.147 Uiso 1 1 calc R
H15B H 0.3356 1.3527 0.0614 0.147 Uiso 1 1 calc R
H15C H 0.4055 1.3230 0.0531 0.147 Uiso 1 1 calc R
C16 C 0.2692(3) 0.8660(4) -0.0254(5) 0.0562(16) Uani 1 1 d .
H16A H 0.2956 0.8329 -0.0595 0.084 Uiso 1 1 calc R
H16B H 0.2239 0.8459 -0.0498 0.084 Uiso 1 1 calc R
H16C H 0.2853 0.8518 0.0427 0.084 Uiso 1 1 calc R
C17 C 0.9374(4) 0.9034(5) 0.3490(8) 0.087(3) Uani 1 1 d .
H1A H 0.747(2) 0.930(3) 0.313(4) 0.07(2) Uiso 1 1 d D

loop_
_atom_site_aniso_label
_atom_site_aniso_U_11
_atom_site_aniso_U_22
_atom_site_aniso_U_33
_atom_site_aniso_U_23
_atom_site_aniso_U_13
_atom_site_aniso_U_12
S1 0.0364(7) 0.0358(8) 0.0532(9) 0.0005(6) 0.0048(6) 0.0060(6)
S2 0.0309(7) 0.0395(8) 0.0460(8) 0.0024(6) 0.0055(6) 0.0020(6)
S3 0.0531(9) 0.0537(10) 0.0713(12) -0.0002(8) -0.0039(8) 0.0228(8)
S4 0.0319(7) 0.0623(10) 0.0554(9) 0.0019(8) 0.0021(7) 0.0038(7)
S5 0.0440(9) 0.0718(13) 0.0849(13) 0.0088(10) 0.0001(9) 0.0096(8)
F1 0.180(6) 0.079(4) 0.160(5) 0.020(4) 0.082(5) 0.005(4)
F2 0.065(3) 0.109(4) 0.261(8) -0.056(5) 0.044(4) -0.030(3)
F3 0.101(4) 0.061(3) 0.190(6) -0.026(3) 0.063(4) 0.006(3)
O1 0.041(2) 0.054(3) 0.116(4) -0.009(3) -0.008(3) 0.000(2)
O2 0.066(3) 0.118(5) 0.118(5) -0.047(4) 0.010(3) 0.014(3)
O3 0.099(5) 0.196(8) 0.135(6) 0.091(6) 0.000(4) 0.034(5)
N1 0.033(2) 0.045(3) 0.037(3) 0.003(2) 0.004(2) 0.001(2)
N2 0.042(3) 0.041(3) 0.053(3) 0.009(2) 0.006(2) 0.008(2)
C1 0.036(3) 0.049(4) 0.046(3) 0.001(3) 0.007(3) -0.006(3)
C2 0.046(3) 0.037(3) 0.050(3) 0.004(3) 0.012(3) -0.003(3)
C3 0.037(3) 0.032(3) 0.050(3) 0.001(2) 0.010(3) 0.004(2)
C4 0.032(3) 0.040(3) 0.031(3) 0.000(2) 0.005(2) 0.006(2)
C5 0.035(3) 0.038(3) 0.031(3) 0.002(2) 0.005(2) 0.002(2)
C6 0.047(3) 0.038(3) 0.070(4) 0.007(3) 0.002(3) 0.011(3)
C7 0.053(4) 0.029(3) 0.078(5) -0.002(3) 0.006(3) -0.001(3)
C8 0.044(3) 0.035(3) 0.058(4) 0.001(3) 0.005(3) 0.004(3)
C9 0.035(3) 0.032(3) 0.034(3) -0.001(2) 0.006(2) 0.007(2)
C10 0.037(3) 0.037(3) 0.035(3) 0.001(2) 0.011(2) 0.005(2)
C11 0.034(3) 0.037(3) 0.037(3) 0.001(2) 0.007(2) 0.002(2)
C12 0.031(3) 0.033(3) 0.038(3) -0.001(2) 0.011(2) -0.001(2)
C13 0.035(3) 0.044(3) 0.041(3) 0.002(2) 0.008(2) 0.009(2)
C14 0.028(2) 0.043(3) 0.039(3) 0.004(2) 0.010(2) 0.008(2)
C15 0.097(6) 0.038(4) 0.131(7) 0.001(4) -0.009(5) 0.008(4)
C16 0.049(3) 0.060(4) 0.057(4) -0.001(3) 0.010(3) -0.012(3)
C17 0.069(5) 0.043(4) 0.146(8) -0.007(5) 0.028(5) 0.003(4)

loop_
_atom_type_symbol
_atom_type_description
_atom_type_scat_dispersion_real
_atom_type_scat_dispersion_imag
_atom_type_scat_source
C C 0.0033 0.0016 'International Tables Vol C Tables 4.2.6.8 and 6.1.1.4'
H H 0.0000 0.0000 'International Tables Vol C Tables 4.2.6.8 and 6.1.1.4'
F F 0.0171 0.0103 'International Tables Vol C Tables 4.2.6.8 and 6.1.1.4'
N N 0.0061 0.0033 'International Tables Vol C Tables 4.2.6.8 and 6.1.1.4'
O O 0.0106 0.0060 'International Tables Vol C Tables 4.2.6.8 and 6.1.1.4'
S S 0.1246 0.1234 'International Tables Vol C Tables 4.2.6.8 and 6.1.1.4'

loop_
_geom_angle_atom_site_label_1
_geom_angle_atom_site_label_2
_geom_angle_atom_site_label_3
_geom_angle
C12 S1 C13 96.4(2)
C12 S2 C14 96.7(2)
C13 S3 C15 104.8(3)
C14 S4 C16 103.0(3)
O3 S5 O1 114.0(4)
O3 S5 O2 117.1(5)
O1 S5 O2 112.9(3)
O3 S5 C17 103.6(4)
O1 S5 C17 103.5(4)
O2 S5 C17 103.6(4)
C5 N1 C1 120.7(5)
C5 N1 H1A 119(4)
C1 N1 H1A 120(4)
C6 N2 C10 114.4(5)
N1 C1 C2 120.0(5)
N1 C1 H1B 120.0
C2 C1 H1B 120.0
C1 C2 C3 120.9(5)
C1 C2 H2 119.6
C3 C2 H2 119.6
C4 C3 C2 119.1(5)
C4 C3 H3 120.5
C2 C3 H3 120.5
C3 C4 C5 117.5(5)
C3 C4 C11 135.1(5)
C5 C4 C11 107.4(4)
N1 C5 C4 121.8(5)
N1 C5 C10 128.0(5)
C4 C5 C10 110.2(4)
N2 C6 C7 123.4(5)
N2 C6 H6 118.3
C7 C6 H6 118.3
C8 C7 C6 121.4(6)
C8 C7 H7 119.3
C6 C7 H7 119.3
C7 C8 C9 117.3(5)
C7 C8 H8 121.3
C9 C8 H8 121.3
C8 C9 C10 117.0(5)
C8 C9 C11 134.5(5)
C10 C9 C11 108.5(4)
N2 C10 C9 126.3(5)
N2 C10 C5 126.3(5)
C9 C10 C5 107.4(4)
C12 C11 C4 127.4(5)
C12 C11 C9 126.1(5)
C4 C11 C9 106.4(4)
C11 C12 S2 122.1(4)
C11 C12 S1 124.1(4)
S2 C12 S1 113.8(3)
C14 C13 S1 116.3(4)
C14 C13 S3 121.9(4)
S1 C13 S3 121.4(3)
C13 C14 S2 116.8(4)
C13 C14 S4 122.7(4)
S2 C14 S4 120.4(3)
S3 C15 H15A 109.5
S3 C15 H15B 109.5
H15A C15 H15B 109.5
S3 C15 H15C 109.5
H15A C15 H15C 109.5
H15B C15 H15C 109.5
S4 C16 H16A 109.5
S4 C16 H16B 109.5
H16A C16 H16B 109.5
S4 C16 H16C 109.5
H16A C16 H16C 109.5
H16B C16 H16C 109.5
F3 C17 F2 109.3(7)
F3 C17 F1 106.6(8)
F2 C17 F1 105.9(7)
F3 C17 S5 112.1(6)
F2 C17 S5 112.0(7)
F1 C17 S5 110.6(6)

loop_
_geom_bond_atom_site_label_1
_geom_bond_atom_site_label_2
_geom_bond_distance
S1 C12 1.734(5)
S1 C13 1.745(5)
S2 C12 1.728(5)
S2 C14 1.735(5)
S3 C13 1.751(5)
S3 C15 1.752(7)
S4 C14 1.752(5)
S4 C16 1.796(6)
S5 O3 1.400(6)
S5 O1 1.435(4)
S5 O2 1.441(6)
S5 C17 1.789(9)
F1 C17 1.335(10)
F2 C17 1.318(9)
F3 C17 1.312(8)
N1 C5 1.336(6)
N1 C1 1.347(7)
N1 H1A 0.899(10)
N2 C6 1.333(7)
N2 C10 1.338(6)
C1 C2 1.365(7)
C1 H1B 0.9300
C2 C3 1.389(7)
C2 H2 0.9300
C3 C4 1.391(7)
C3 H3 0.9300
C4 C5 1.405(7)
C4 C11 1.465(7)
C5 C10 1.443(7)
C6 C7 1.384(8)
C6 H6 0.9300
C7 C8 1.375(8)
C7 H7 0.9300
C8 C9 1.375(7)
C8 H8 0.9300
C9 C10 1.415(7)
C9 C11 1.470(7)
C11 C12 1.377(7)
C13 C14 1.347(7)
C15 H15A 0.9600
C15 H15B 0.9600
C15 H15C 0.9600
C16 H16A 0.9600
C16 H16B 0.9600
C16 H16C 0.9600

loop_
_geom_hbond_atom_site_label_D
_geom_hbond_atom_site_label_H
_geom_hbond_atom_site_label_A
_geom_hbond_distance_DH
_geom_hbond_distance_HA
_geom_hbond_distance_DA
_geom_hbond_angle_DHA
_geom_hbond_site_symmetry_A
N1 H1A O1 0.899(10) 1.856(18) 2.740(6) 168(6) .
N1 H1A S5 0.899(10) 2.79(4) 3.582(5) 147(5) .
C8 H8 O3 0.93 2.39 3.149(8) 138.8 8_465
C3 H3 F3 0.93 2.50 3.328(7) 149.1 4_655

loop_
_geom_torsion_atom_site_label_1
_geom_torsion_atom_site_label_2
_geom_torsion_atom_site_label_3
_geom_torsion_atom_site_label_4
_geom_torsion
C5 N1 C1 C2 -1.4(8)
N1 C1 C2 C3 0.6(9)
C1 C2 C3 C4 0.2(8)
C2 C3 C4 C5 -0.3(8)
C2 C3 C4 C11 -179.4(5)
C1 N1 C5 C4 1.4(8)
C1 N1 C5 C10 180.0(5)
C3 C4 C5 N1 -0.5(8)
C11 C4 C5 N1 178.8(5)
C3 C4 C5 C10 -179.3(5)
C11 C4 C5 C10 0.1(6)
C10 N2 C6 C7 1.4(9)
N2 C6 C7 C8 -2.2(11)
C6 C7 C8 C9 0.0(9)
C7 C8 C9 C10 2.6(8)
C7 C8 C9 C11 -177.4(6)
C6 N2 C10 C9 1.6(8)
C6 N2 C10 C5 -179.6(5)
C8 C9 C10 N2 -3.7(8)
C11 C9 C10 N2 176.3(5)
C8 C9 C10 C5 177.3(5)
C11 C9 C10 C5 -2.7(6)
N1 C5 C10 N2 3.9(9)
C4 C5 C10 N2 -177.4(5)
N1 C5 C10 C9 -177.0(5)
C4 C5 C10 C9 1.7(6)
C3 C4 C11 C12 -4.4(10)
C5 C4 C11 C12 176.4(5)
C3 C4 C11 C9 177.5(6)
C5 C4 C11 C9 -1.7(6)
C8 C9 C11 C12 4.6(10)
C10 C9 C11 C12 -175.4(5)
C8 C9 C11 C4 -177.3(6)
C10 C9 C11 C4 2.7(6)
C4 C11 C12 S2 179.3(4)
C9 C11 C12 S2 -3.0(8)
C4 C11 C12 S1 -1.3(8)
C9 C11 C12 S1 176.4(4)
C14 S2 C12 C11 176.9(4)
C14 S2 C12 S1 -2.5(3)
C13 S1 C12 C11 -176.9(5)
C13 S1 C12 S2 2.6(3)
C12 S1 C13 C14 -1.7(5)
C12 S1 C13 S3 -174.7(3)
C15 S3 C13 C14 156.8(5)
C15 S3 C13 S1 -30.6(5)
S1 C13 C14 S2 0.2(6)
S3 C13 C14 S2 173.1(3)
S1 C13 C14 S4 -177.4(3)
S3 C13 C14 S4 -4.4(7)
C12 S2 C14 C13 1.4(5)
C12 S2 C14 S4 179.1(3)
C16 S4 C14 C13 -169.5(5)
C16 S4 C14 S2 13.0(4)
O3 S5 C17 F3 57.0(8)
O1 S5 C17 F3 -62.2(7)
O2 S5 C17 F3 179.7(6)
O3 S5 C17 F2 -66.3(7)
O1 S5 C17 F2 174.5(6)
O2 S5 C17 F2 56.4(7)
O3 S5 C17 F1 175.8(6)
O1 S5 C17 F1 56.5(6)
O2 S5 C17 F1 -61.5(7)
